data_7208482
loop_
_publ_author_name
'Sun, Gong-ming'
'Song, Yu-mei'
'Liu, Yan'
'Tian, Xiao-zhao'
'Huang, Hai-xiao'
'Zhu, Yan'
'Yuan, Zi-jun'
'Feng, Xue-feng'
'Luo, Ming-biao'
'Liu, Shu-juan'
'Xu, Wen-yuan'
'Luo, Feng'

_publ_section_title
;
 A novel 2D\\rightarrow 3D array in a vertical mode containing both
 polyrotaxane and polycatenane motifs
;
_journal_issue 18
_journal_name_full CrystEngComm
_journal_page_first 5714
_journal_paper_doi 10.1039/c2ce25456e
_journal_volume 14
_journal_year 2012
_chemical_formula_sum 'C26 H19 N4 O6.5 Zn'
_chemical_formula_weight 556.82
_chemical_name_systematic
;
?
;
_space_group_IT_number 14
_symmetry_cell_setting monoclinic
_symmetry_space_group_name_Hall '-P 2ybc'
_symmetry_space_group_name_H-M 'P 1 21/c 1'
_atom_sites_solution_hydrogens geom
_atom_sites_solution_primary direct
_atom_sites_solution_secondary difmap
_audit_creation_method SHELXL-97
_cell_angle_alpha 90.00
_cell_angle_beta 120.4680(10)
_cell_angle_gamma 90.00
_cell_formula_units_Z 4
_cell_length_a 12.4772(2)
_cell_length_b 12.22600(10)
_cell_length_c 18.0714(3)
_cell_measurement_reflns_used 9707
_cell_measurement_temperature 296(2)
_cell_measurement_theta_max 27.58
_cell_measurement_theta_min 2.32
_cell_volume 2376.06(6)
_computing_cell_refinement 'Bruker SMART'
_computing_data_collection 'Bruker SMART'
_computing_data_reduction 'Bruker SAINT'
_computing_molecular_graphics 'Bruker SHELXTL'
_computing_publication_material 'Bruker SHELXTL'
_computing_structure_refinement 'SHELXL-97 (Sheldrick, 1997)'
_computing_structure_solution 'SHELXS-97 (Sheldrick, 1990)'
_diffrn_ambient_temperature 296(2)
_diffrn_measured_fraction_theta_full 0.997
_diffrn_measured_fraction_theta_max 0.997
_diffrn_measurement_device_type 'CCD area detector'
_diffrn_measurement_method 'phi and omega scans'
_diffrn_radiation_monochromator graphite
_diffrn_radiation_source 'fine-focus sealed tube'
_diffrn_radiation_type MoK\a
_diffrn_radiation_wavelength 0.71073
_diffrn_reflns_av_R_equivalents 0.0229
_diffrn_reflns_av_sigmaI/netI 0.0231
_diffrn_reflns_limit_h_max 14
_diffrn_reflns_limit_h_min -14
_diffrn_reflns_limit_k_max 14
_diffrn_reflns_limit_k_min -14
_diffrn_reflns_limit_l_max 21
_diffrn_reflns_limit_l_min -21
_diffrn_reflns_number 17418
_diffrn_reflns_theta_full 25.00
_diffrn_reflns_theta_max 25.00
_diffrn_reflns_theta_min 2.12
_exptl_absorpt_coefficient_mu 1.088
_exptl_absorpt_correction_T_max 0.7958
_exptl_absorpt_correction_T_min 0.7362
_exptl_absorpt_correction_type multi-scan
_exptl_crystal_colour colourless
_exptl_crystal_density_diffrn 1.557
_exptl_crystal_density_method 'not measured'
_exptl_crystal_description block
_exptl_crystal_F_000 1140
_exptl_crystal_size_max 0.30
_exptl_crystal_size_mid 0.25
_exptl_crystal_size_min 0.22
_refine_diff_density_max 0.364
_refine_diff_density_min -0.331
_refine_diff_density_rms 0.052
_refine_ls_extinction_method none
_refine_ls_goodness_of_fit_ref 1.072
_refine_ls_hydrogen_treatment mixed
_refine_ls_matrix_type full
_refine_ls_number_parameters 355
_refine_ls_number_reflns 4170
_refine_ls_number_restraints 5
_refine_ls_restrained_S_all 1.072
_refine_ls_R_factor_all 0.0384
_refine_ls_R_factor_gt 0.0325
_refine_ls_shift/su_max 0.001
_refine_ls_shift/su_mean 0.000
_refine_ls_structure_factor_coef Fsqd
_refine_ls_weighting_details 'calc w=1/[\s^2^(Fo^2^)+(0.0362P)^2^+1.7444P] where P=(Fo^2^+2Fc^2^)/3'
_refine_ls_weighting_scheme calc
_refine_ls_wR_factor_gt 0.0801
_refine_ls_wR_factor_ref 0.0858
_reflns_number_gt 3706
_reflns_number_total 4170
_reflns_threshold_expression >2sigma(I)
_cod_data_source_file c2ce25456e.txt
_cod_data_source_block 1
_cod_depositor_comments
;
The following automatic conversions were performed:

'_symmetry_cell_setting' value 'Monoclinic' changed to 'monoclinic'
according to /home/saulius/struct/CIF-dictionaries/cif_core.dic
dictionary named 'cif_core.dic' version 2.4.1 from 2010-06-29.

Automatic conversion script
Id: cif_fix_values 1891 2012-01-12 08:04:46Z andrius 
;
_cod_original_cell_volume 2376.05(6)
_cod_original_sg_symbol_H-M P2(1)/c
_cod_original_formula_sum 'C26 H19 N4 O6.50 Zn'
_cod_database_code 7208482

loop_
_symmetry_equiv_pos_as_xyz
'x, y, z'
'-x, y+1/2, -z+1/2'
'-x, -y, -z'
'x, -y-1/2, z-1/2'

loop_
_atom_site_label
_atom_site_type_symbol
_atom_site_fract_x
_atom_site_fract_y
_atom_site_fract_z
_atom_site_U_iso_or_equiv
_atom_site_adp_type
_atom_site_occupancy
_atom_site_symmetry_multiplicity
_atom_site_calc_flag
_atom_site_refinement_flags
C17 C 0.6947(3) 1.0706(2) -0.31938(17) 0.0460(6) Uani 1 1 d .
H17 H 0.6560 1.1087 -0.3710 0.055 Uiso 1 1 calc R
N4 N 0.63656(18) 1.06289(16) -0.27403(12) 0.0350(4) Uani 1 1 d .
C18 C 0.6934(2) 1.0060(2) -0.20079(15) 0.0359(5) Uani 1 1 d .
H18 H 0.6541 0.9999 -0.1689 0.043 Uiso 1 1 calc R
C16 C 0.8083(3) 1.0244(3) -0.29231(18) 0.0543(8) Uani 1 1 d .
H16 H 0.8458 1.0321 -0.3253 0.065 Uiso 1 1 calc R
Zn1 Zn 0.52164(2) 0.84337(2) 0.312880(16) 0.03383(11) Uani 1 1 d .
O5 O 0.64302(16) 0.66496(15) 0.40379(12) 0.0447(4) Uani 1 1 d .
O3 O 0.67707(15) 0.92047(15) 0.36070(10) 0.0425(4) Uani 1 1 d .
O6 O 0.46032(16) 0.73489(15) 0.36320(12) 0.0483(5) Uani 1 1 d .
O4 O 0.71365(16) 0.91069(16) 0.49429(11) 0.0456(4) Uani 1 1 d .
N1 N 0.52590(18) 0.77644(17) 0.20922(12) 0.0364(5) Uani 1 1 d .
C23 C 0.5444(2) 0.66390(19) 0.40350(14) 0.0323(5) Uani 1 1 d .
N3 N 0.85616(19) 0.8970(2) -0.09291(14) 0.0431(5) Uani 1 1 d D
H3M H 0.803(2) 0.878(2) -0.0793(18) 0.052 Uiso 1 1 d D
C19 C 0.7480(2) 0.92889(19) 0.44211(15) 0.0343(5) Uani 1 1 d .
C5 C 0.6359(2) 0.7358(2) 0.13626(14) 0.0349(5) Uani 1 1 d .
C26 C 0.4119(2) 0.5799(2) 0.45621(16) 0.0400(6) Uani 1 1 d .
H26 H 0.3525 0.6337 0.4266 0.048 Uiso 1 1 calc R
C8 C 0.9150(2) 0.8178(2) 0.07315(16) 0.0378(6) Uani 1 1 d .
H8 H 0.8371 0.8492 0.0392 0.045 Uiso 1 1 calc R
C2 C 0.4353(3) 0.6595(2) 0.08713(18) 0.0480(7) Uani 1 1 d .
H2 H 0.3685 0.6166 0.0488 0.058 Uiso 1 1 calc R
C20 C 0.8782(2) 0.96557(19) 0.47197(14) 0.0330(5) Uani 1 1 d .
C14 C 0.8085(2) 0.9555(2) -0.16974(15) 0.0360(5) Uani 1 1 d .
N2 N 0.73908(19) 0.74461(19) 0.12502(13) 0.0403(5) Uani 1 1 d D
H2M H 0.731(3) 0.712(2) 0.0820(14) 0.048 Uiso 1 1 d D
O2 O 1.06137(17) 0.8918(2) -0.04934(13) 0.0612(6) Uani 1 1 d .
C3 C 0.5375(2) 0.6715(2) 0.07808(16) 0.0407(6) Uani 1 1 d .
H3 H 0.5406 0.6368 0.0334 0.049 Uiso 1 1 calc R
C24 C 0.5204(2) 0.5779(2) 0.45251(15) 0.0344(5) Uani 1 1 d .
C1 C 0.4333(2) 0.7117(2) 0.15364(16) 0.0439(6) Uani 1 1 d .
H1 H 0.3649 0.7018 0.1604 0.053 Uiso 1 1 calc R
C7 C 0.9457(2) 0.7726(2) 0.15171(15) 0.0391(6) Uani 1 1 d .
C9 C 0.9996(2) 0.8166(2) 0.04457(16) 0.0379(5) Uani 1 1 d .
C6 C 0.8555(2) 0.7783(2) 0.18357(16) 0.0420(6) Uani 1 1 d .
C13 C 0.9763(2) 0.8710(2) -0.03690(17) 0.0420(6) Uani 1 1 d .
C12 C 1.0608(3) 0.7258(3) 0.20234(18) 0.0541(7) Uani 1 1 d .
H12 H 1.0824 0.6971 0.2558 0.065 Uiso 1 1 calc R
C10 C 1.1134(2) 0.7668(3) 0.09526(18) 0.0508(7) Uani 1 1 d .
H10 H 1.1702 0.7637 0.0764 0.061 Uiso 1 1 calc R
O1 O 0.88668(19) 0.8078(2) 0.25586(13) 0.0695(7) Uani 1 1 d .
C22 C 0.9276(3) 0.9588(3) 0.41888(17) 0.0568(8) Uani 1 1 d .
H22 H 0.8797 0.9307 0.3637 0.068 Uiso 1 1 calc R
C4 C 0.6263(2) 0.7888(2) 0.20066(15) 0.0370(5) Uani 1 1 d .
H4 H 0.6908 0.8339 0.2388 0.044 Uiso 1 1 calc R
C11 C 1.1441(3) 0.7215(3) 0.1734(2) 0.0625(9) Uani 1 1 d .
H11 H 1.2211 0.6881 0.2068 0.075 Uiso 1 1 calc R
C21 C 0.9525(3) 1.0065(3) 0.55284(17) 0.0599(9) Uani 1 1 d .
H21 H 0.9213 1.0111 0.5898 0.072 Uiso 1 1 calc R
C25 C 0.6083(2) 0.4972(2) 0.49658(16) 0.0399(6) Uani 1 1 d .
H25 H 0.6810 0.4952 0.4942 0.048 Uiso 1 1 calc R
C15 C 0.8679(3) 0.9665(2) -0.21652(17) 0.0466(6) Uani 1 1 d .
H15 H 0.9458 0.9357 -0.1973 0.056 Uiso 1 1 calc R
O7 O 0.1647(7) 0.7277(8) 0.9071(6) 0.138(3) Uani 0.50 1 d PD
H2W H 0.141(10) 0.773(8) 0.935(6) 0.165 Uiso 0.50 1 d PD
H1W H 0.087(4) 0.722(10) 0.865(5) 0.165 Uiso 0.50 1 d PD

loop_
_atom_site_aniso_label
_atom_site_aniso_U_11
_atom_site_aniso_U_22
_atom_site_aniso_U_33
_atom_site_aniso_U_23
_atom_site_aniso_U_13
_atom_site_aniso_U_12
C17 0.0507(16) 0.0571(17) 0.0393(14) 0.0100(12) 0.0296(13) 0.0118(13)
N4 0.0326(11) 0.0401(11) 0.0361(10) 0.0024(9) 0.0202(9) 0.0005(9)
C18 0.0312(13) 0.0444(14) 0.0365(13) 0.0049(11) 0.0204(11) -0.0001(11)
C16 0.0586(19) 0.070(2) 0.0559(17) 0.0151(15) 0.0449(15) 0.0181(15)
Zn1 0.02638(17) 0.04505(19) 0.03261(17) 0.00464(11) 0.01682(13) -0.00103(11)
O5 0.0360(10) 0.0503(11) 0.0569(11) 0.0100(9) 0.0302(9) 0.0041(8)
O3 0.0309(9) 0.0607(12) 0.0336(9) -0.0009(8) 0.0145(8) -0.0092(8)
O6 0.0389(10) 0.0506(11) 0.0631(12) 0.0243(9) 0.0315(9) 0.0120(9)
O4 0.0373(10) 0.0642(12) 0.0434(10) 0.0065(9) 0.0264(9) -0.0035(9)
N1 0.0263(10) 0.0494(12) 0.0352(10) 0.0025(9) 0.0169(9) -0.0008(9)
C23 0.0312(13) 0.0355(13) 0.0310(12) -0.0011(10) 0.0164(11) -0.0011(10)
N3 0.0288(12) 0.0589(14) 0.0456(12) 0.0174(11) 0.0219(10) 0.0066(10)
C19 0.0323(13) 0.0333(12) 0.0402(13) 0.0030(10) 0.0204(11) 0.0015(10)
C5 0.0291(13) 0.0462(14) 0.0310(11) 0.0029(10) 0.0163(10) -0.0003(11)
C26 0.0342(14) 0.0373(14) 0.0496(15) 0.0115(11) 0.0221(12) 0.0070(11)
C8 0.0243(12) 0.0474(14) 0.0386(13) -0.0006(11) 0.0135(11) 0.0022(11)
C2 0.0355(15) 0.0611(18) 0.0455(15) -0.0097(13) 0.0190(13) -0.0155(13)
C20 0.0294(12) 0.0395(13) 0.0324(12) -0.0009(10) 0.0174(10) -0.0019(10)
C14 0.0329(13) 0.0402(13) 0.0376(12) 0.0016(10) 0.0199(11) -0.0006(11)
N2 0.0313(11) 0.0608(14) 0.0342(11) -0.0077(10) 0.0206(10) -0.0056(10)
O2 0.0339(11) 0.0916(16) 0.0651(13) 0.0280(12) 0.0303(10) 0.0069(10)
C3 0.0381(15) 0.0502(15) 0.0352(13) -0.0057(11) 0.0197(12) -0.0055(12)
C24 0.0332(13) 0.0347(13) 0.0363(12) 0.0024(10) 0.0183(11) -0.0012(10)
C1 0.0287(13) 0.0616(18) 0.0428(14) 0.0008(13) 0.0191(12) -0.0050(12)
C7 0.0274(13) 0.0507(15) 0.0385(13) -0.0028(11) 0.0163(11) -0.0036(11)
C9 0.0266(13) 0.0451(14) 0.0421(13) 0.0041(11) 0.0174(11) 0.0008(11)
C6 0.0323(14) 0.0570(17) 0.0379(13) -0.0038(12) 0.0188(11) -0.0026(12)
C13 0.0311(14) 0.0488(15) 0.0495(15) 0.0072(12) 0.0228(12) 0.0037(12)
C12 0.0368(15) 0.078(2) 0.0459(15) 0.0173(15) 0.0201(13) 0.0037(15)
C10 0.0318(14) 0.0692(19) 0.0574(17) 0.0176(15) 0.0271(13) 0.0094(13)
O1 0.0423(12) 0.126(2) 0.0428(11) -0.0290(12) 0.0234(10) -0.0169(12)
C22 0.0397(16) 0.102(3) 0.0350(14) -0.0231(15) 0.0231(12) -0.0216(16)
C4 0.0295(13) 0.0494(15) 0.0336(12) -0.0025(11) 0.0171(11) -0.0031(11)
C11 0.0307(15) 0.095(3) 0.0621(19) 0.0323(18) 0.0240(14) 0.0183(16)
C21 0.0433(16) 0.111(3) 0.0398(15) -0.0225(16) 0.0313(13) -0.0223(17)
C25 0.0315(14) 0.0436(14) 0.0501(15) 0.0079(12) 0.0247(12) 0.0036(11)
C15 0.0439(16) 0.0543(16) 0.0516(15) 0.0081(13) 0.0316(13) 0.0137(13)
O7 0.113(5) 0.158(7) 0.140(7) -0.030(6) 0.064(5) 0.019(6)

loop_
_atom_type_symbol
_atom_type_description
_atom_type_scat_dispersion_real
_atom_type_scat_dispersion_imag
_atom_type_scat_source
C C 0.0033 0.0016 'International Tables Vol C Tables 4.2.6.8 and 6.1.1.4'
H H 0.0000 0.0000 'International Tables Vol C Tables 4.2.6.8 and 6.1.1.4'
O O 0.0106 0.0060 'International Tables Vol C Tables 4.2.6.8 and 6.1.1.4'
N N 0.0061 0.0033 'International Tables Vol C Tables 4.2.6.8 and 6.1.1.4'
Zn Zn 0.2839 1.4301 'International Tables Vol C Tables 4.2.6.8 and 6.1.1.4'

loop_
_geom_angle_atom_site_label_1
_geom_angle_atom_site_label_2
_geom_angle_atom_site_label_3
_geom_angle
_geom_angle_site_symmetry_1
_geom_angle_site_symmetry_3
N4 C17 C16 122.4(2) . .
N4 C17 H17 118.8 . .
C16 C17 H17 118.8 . .
C18 N4 C17 117.4(2) . .
C18 N4 Zn1 123.99(15) . 3_675
C17 N4 Zn1 118.04(17) . 3_675
N4 C18 C14 123.4(2) . .
N4 C18 H18 118.3 . .
C14 C18 H18 118.3 . .
C17 C16 C15 120.5(2) . .
C17 C16 H16 119.8 . .
C15 C16 H16 119.8 . .
O3 Zn1 O6 131.47(8) . .
O3 Zn1 N1 96.76(7) . .
O6 Zn1 N1 110.25(8) . .
O3 Zn1 N4 116.83(8) . 3_675
O6 Zn1 N4 90.15(7) . 3_675
N1 Zn1 N4 111.66(8) . 3_675
C19 O3 Zn1 120.52(15) . .
C23 O6 Zn1 108.92(15) . .
C1 N1 C4 118.6(2) . .
C1 N1 Zn1 120.30(16) . .
C4 N1 Zn1 120.81(16) . .
O5 C23 O6 122.0(2) . .
O5 C23 C24 120.3(2) . .
O6 C23 C24 117.7(2) . .
C13 N3 C14 128.0(2) . .
C13 N3 H3M 117(2) . .
C14 N3 H3M 115(2) . .
O4 C19 O3 123.8(2) . .
O4 C19 C20 120.7(2) . .
O3 C19 C20 115.4(2) . .
C3 C5 C4 118.7(2) . .
C3 C5 N2 117.3(2) . .
C4 C5 N2 124.0(2) . .
C25 C26 C24 120.4(2) 3_666 .
C25 C26 H26 119.8 3_666 .
C24 C26 H26 119.8 . .
C7 C8 C9 120.6(2) . .
C7 C8 H8 119.7 . .
C9 C8 H8 119.7 . .
C1 C2 C3 119.0(2) . .
C1 C2 H2 120.5 . .
C3 C2 H2 120.5 . .
C21 C20 C22 117.7(2) . .
C21 C20 C19 121.2(2) . .
C22 C20 C19 121.1(2) . .
C15 C14 C18 118.2(2) . .
C15 C14 N3 124.5(2) . .
C18 C14 N3 117.3(2) . .
C6 N2 C5 127.4(2) . .
C6 N2 H2M 117(2) . .
C5 N2 H2M 114(2) . .
C2 C3 C5 119.3(2) . .
C2 C3 H3 120.4 . .
C5 C3 H3 120.4 . .
C25 C24 C26 119.4(2) . .
C25 C24 C23 120.1(2) . .
C26 C24 C23 120.5(2) . .
N1 C1 C2 122.7(2) . .
N1 C1 H1 118.6 . .
C2 C1 H1 118.6 . .
C12 C7 C8 120.1(2) . .
C12 C7 C6 119.7(2) . .
C8 C7 C6 120.2(2) . .
C10 C9 C8 118.5(2) . .
C10 C9 C13 117.9(2) . .
C8 C9 C13 123.5(2) . .
O1 C6 N2 124.2(2) . .
O1 C6 C7 122.2(2) . .
N2 C6 C7 113.6(2) . .
O2 C13 N3 123.4(2) . .
O2 C13 C9 121.3(2) . .
N3 C13 C9 115.3(2) . .
C7 C12 C11 119.7(3) . .
C7 C12 H12 120.1 . .
C11 C12 H12 120.1 . .
C11 C10 C9 121.0(2) . .
C11 C10 H10 119.5 . .
C9 C10 H10 119.5 . .
C21 C22 C20 120.4(2) 3_776 .
C21 C22 H22 119.8 3_776 .
C20 C22 H22 119.8 . .
N1 C4 C5 121.6(2) . .
N1 C4 H4 119.2 . .
C5 C4 H4 119.2 . .
C10 C11 C12 120.1(3) . .
C10 C11 H11 120.0 . .
C12 C11 H11 120.0 . .
C20 C21 C22 121.9(2) . 3_776
C20 C21 H21 119.1 . .
C22 C21 H21 119.1 3_776 .
C26 C25 C24 120.2(2) 3_666 .
C26 C25 H25 119.9 3_666 .
C24 C25 H25 119.9 . .
C16 C15 C14 118.1(2) . .
C16 C15 H15 120.9 . .
C14 C15 H15 120.9 . .
H2W O7 H1W 90(3) . .

loop_
_geom_bond_atom_site_label_1
_geom_bond_atom_site_label_2
_geom_bond_distance
_geom_bond_site_symmetry_2
C17 N4 1.345(3) .
C17 C16 1.366(4) .
C17 H17 0.9300 .
N4 C18 1.337(3) .
N4 Zn1 2.073(2) 3_675
C18 C14 1.393(3) .
C18 H18 0.9300 .
C16 C15 1.377(4) .
C16 H16 0.9300 .
Zn1 O3 1.9227(17) .
Zn1 O6 1.9690(17) .
Zn1 N1 2.0695(19) .
Zn1 N4 2.073(2) 3_675
O5 C23 1.228(3) .
O3 C19 1.280(3) .
O6 C23 1.268(3) .
O4 C19 1.238(3) .
N1 C1 1.339(3) .
N1 C4 1.346(3) .
C23 C24 1.500(3) .
N3 C13 1.354(3) .
N3 C14 1.398(3) .
N3 H3M 0.844(17) .
C19 C20 1.498(3) .
C5 C3 1.386(3) .
C5 C4 1.389(3) .
C5 N2 1.406(3) .
C26 C25 1.378(3) 3_666
C26 C24 1.389(3) .
C26 H26 0.9300 .
C8 C7 1.384(3) .
C8 C9 1.391(3) .
C8 H8 0.9300 .
C2 C1 1.372(4) .
C2 C3 1.373(4) .
C2 H2 0.9300 .
C20 C21 1.368(3) .
C20 C22 1.381(3) .
C14 C15 1.385(3) .
N2 C6 1.357(3) .
N2 H2M 0.834(17) .
O2 C13 1.219(3) .
C3 H3 0.9300 .
C24 C25 1.387(3) .
C1 H1 0.9300 .
C7 C12 1.377(4) .
C7 C6 1.504(3) .
C9 C10 1.381(4) .
C9 C13 1.503(3) .
C6 O1 1.214(3) .
C12 C11 1.381(4) .
C12 H12 0.9300 .
C10 C11 1.378(4) .
C10 H10 0.9300 .
C22 C21 1.380(4) 3_776
C22 H22 0.9300 .
C4 H4 0.9300 .
C11 H11 0.9300 .
C21 C22 1.380(4) 3_776
C21 H21 0.9300 .
C25 C26 1.378(3) 3_666
C25 H25 0.9300 .
C15 H15 0.9300 .
O7 H2W 0.89(2) .
O7 H1W 0.88(2) .

loop_
_geom_torsion_atom_site_label_1
_geom_torsion_atom_site_label_2
_geom_torsion_atom_site_label_3
_geom_torsion_atom_site_label_4
_geom_torsion
_geom_torsion_site_symmetry_1
_geom_torsion_site_symmetry_4
C16 C17 N4 C18 -1.1(4) . .
C16 C17 N4 Zn1 170.6(2) . 3_675
C17 N4 C18 C14 0.2(4) . .
Zn1 N4 C18 C14 -171.01(19) 3_675 .
N4 C17 C16 C15 0.6(5) . .
O6 Zn1 O3 C19 -19.3(2) . .
N1 Zn1 O3 C19 -144.06(19) . .
N4 Zn1 O3 C19 97.48(19) 3_675 .
O3 Zn1 O6 C23 -46.3(2) . .
N1 Zn1 O6 C23 73.22(18) . .
N4 Zn1 O6 C23 -173.55(17) 3_675 .
O3 Zn1 N1 C1 179.5(2) . .
O6 Zn1 N1 C1 40.5(2) . .
N4 Zn1 N1 C1 -58.0(2) 3_675 .
O3 Zn1 N1 C4 5.6(2) . .
O6 Zn1 N1 C4 -133.37(18) . .
N4 Zn1 N1 C4 128.04(19) 3_675 .
Zn1 O6 C23 O5 -3.8(3) . .
Zn1 O6 C23 C24 175.52(16) . .
Zn1 O3 C19 O4 -15.8(3) . .
Zn1 O3 C19 C20 165.55(15) . .
O4 C19 C20 C21 -16.8(4) . .
O3 C19 C20 C21 161.8(3) . .
O4 C19 C20 C22 162.9(3) . .
O3 C19 C20 C22 -18.4(4) . .
N4 C18 C14 C15 1.2(4) . .
N4 C18 C14 N3 -178.9(2) . .
C13 N3 C14 C15 22.4(4) . .
C13 N3 C14 C18 -157.4(3) . .
C3 C5 N2 C6 -162.1(3) . .
C4 C5 N2 C6 19.1(4) . .
C1 C2 C3 C5 0.1(4) . .
C4 C5 C3 C2 -1.8(4) . .
N2 C5 C3 C2 179.3(2) . .
C25 C26 C24 C25 0.2(4) 3_666 .
C25 C26 C24 C23 -178.0(2) 3_666 .
O5 C23 C24 C25 -1.8(4) . .
O6 C23 C24 C25 178.9(2) . .
O5 C23 C24 C26 176.5(2) . .
O6 C23 C24 C26 -2.8(3) . .
C4 N1 C1 C2 -1.6(4) . .
Zn1 N1 C1 C2 -175.6(2) . .
C3 C2 C1 N1 1.7(4) . .
C9 C8 C7 C12 -0.1(4) . .
C9 C8 C7 C6 177.6(2) . .
C7 C8 C9 C10 1.7(4) . .
C7 C8 C9 C13 -175.5(2) . .
C5 N2 C6 O1 -1.1(5) . .
C5 N2 C6 C7 177.1(2) . .
C12 C7 C6 O1 45.8(4) . .
C8 C7 C6 O1 -131.9(3) . .
C12 C7 C6 N2 -132.4(3) . .
C8 C7 C6 N2 49.9(4) . .
C14 N3 C13 O2 -3.9(5) . .
C14 N3 C13 C9 174.3(2) . .
C10 C9 C13 O2 -15.6(4) . .
C8 C9 C13 O2 161.6(3) . .
C10 C9 C13 N3 166.1(3) . .
C8 C9 C13 N3 -16.7(4) . .
C8 C7 C12 C11 -1.6(5) . .
C6 C7 C12 C11 -179.3(3) . .
C8 C9 C10 C11 -1.6(5) . .
C13 C9 C10 C11 175.8(3) . .
C21 C20 C22 C21 -0.6(6) . 3_776
C19 C20 C22 C21 179.6(3) . 3_776
C1 N1 C4 C5 -0.3(4) . .
Zn1 N1 C4 C5 173.68(18) . .
C3 C5 C4 N1 2.0(4) . .
N2 C5 C4 N1 -179.2(2) . .
C9 C10 C11 C12 -0.2(5) . .
C7 C12 C11 C10 1.8(5) . .
C22 C20 C21 C22 0.6(6) . 3_776
C19 C20 C21 C22 -179.6(3) . 3_776
C26 C24 C25 C26 -0.2(4) . 3_666
C23 C24 C25 C26 178.0(2) . 3_666
C17 C16 C15 C14 0.9(5) . .
C18 C14 C15 C16 -1.7(4) . .
N3 C14 C15 C16 178.5(3) . .
